data_4118457
loop_
_publ_author_name
'Ba L. Tran'
'Balazs Pinter'
'Adam J. Nichols'
'Felicia T. Konopka'
'Rick Thompson'
'Chun-Hsing Chen'
'J. Krzystek'
'Andrew Ozarowski'
'Joshua Telser'
'Mu-Hyun Baik'
'Karsten Meyer'
'Daniel J. Mindiola'

_publ_section_title
;
 A Planar Three-Coordinate Vanadium(II) Complex and the Study of Terminal
 Vanadium Nitrides from N2: A Kinetic or Thermodynamic Impediment to N-N
 Bond Cleavage?
;
_journal_name_full 'Journal of the American Chemical Society'
_journal_page_first 13035
_journal_page_last 13045
_journal_paper_doi 10.1021/ja303360v
_journal_volume 134
_journal_year 2012
_chemical_formula_moiety 'C46 H70 N2 O1 V1'
_chemical_formula_sum 'C46 H70 N2 O V'
_chemical_formula_weight 718.02
_space_group_IT_number 62
_symmetry_cell_setting orthorhombic
_symmetry_space_group_name_Hall '-P 2ac 2n'
_symmetry_space_group_name_H-M 'P n m a'
_atom_sites_solution_hydrogens difmap
_atom_sites_solution_primary direct
_audit_creation_date 12-02-28
_audit_creation_method CRYSTALS_ver_14.40
_cell_angle_alpha 90
_cell_angle_beta 90
_cell_angle_gamma 90
_cell_formula_units_Z 4
_cell_length_a 20.767(2)
_cell_length_b 19.760(2)
_cell_length_c 10.9044(13)
_cell_measurement_reflns_used 6135
_cell_measurement_temperature 150
_cell_measurement_theta_max 24
_cell_measurement_theta_min 2
_cell_volume 4474.7(8)
_computing_cell_refinement 'Apex2 (Bruker AXS, 2006)'
_computing_data_collection 'Apex2 (Bruker AXS, 2006)'
_computing_data_reduction 'Apex2 (Bruker AXS, 2006)'
_computing_molecular_graphics 'CAMERON (Watkin et al., 1996)'
_computing_publication_material 'CRYSTALS (Betteridge et al., 2003)'
_computing_structure_refinement 'CRYSTALS (Betteridge et al., 2003)'
_computing_structure_solution 'SIR92 (Altomare et al., 1994)'
_diffrn_ambient_temperature 150
_diffrn_measured_fraction_theta_full 0.998
_diffrn_measured_fraction_theta_max 0.998
_diffrn_measurement_device Area
_diffrn_measurement_device_type 'Bruker Kappa Apex2'
_diffrn_measurement_method '\f & \w scans'
_diffrn_radiation_monochromator graphite
_diffrn_radiation_type 'Mo K\a'
_diffrn_radiation_wavelength 0.71073
_diffrn_reflns_av_R_equivalents 0.073
_diffrn_reflns_limit_h_max 24
_diffrn_reflns_limit_h_min -24
_diffrn_reflns_limit_k_max 23
_diffrn_reflns_limit_k_min -23
_diffrn_reflns_limit_l_max 12
_diffrn_reflns_limit_l_min -12
_diffrn_reflns_number 56723
_diffrn_reflns_theta_full 25.074
_diffrn_reflns_theta_max 25.074
_diffrn_reflns_theta_min 1.961
_diffrn_standards_number 0
_exptl_absorpt_coefficient_mu 0.254
_exptl_absorpt_correction_T_max 0.97
_exptl_absorpt_correction_T_min 0.96
_exptl_absorpt_correction_type numerical
_exptl_absorpt_process_details
; 
 Analytical Absorption (De Meulenaer & Tompa, 1965) 
;
_exptl_crystal_colour red
_exptl_crystal_density_diffrn 1.066
_exptl_crystal_description prism
_exptl_crystal_F_000 1564
_exptl_crystal_size_max 0.190
_exptl_crystal_size_mid 0.156
_exptl_crystal_size_min 0.120
_refine_diff_density_max 0.82
_refine_diff_density_min -0.88
_refine_ls_extinction_method none
_refine_ls_goodness_of_fit_ref 1.0237
_refine_ls_hydrogen_treatment constr
_refine_ls_matrix_type full
_refine_ls_number_parameters 233
_refine_ls_number_reflns 4059
_refine_ls_number_restraints 8
_refine_ls_R_factor_all 0.0720
_refine_ls_R_factor_gt 0.0481
_refine_ls_shift/su_max 0.0294607
_refine_ls_shift/su_mean 0.0001783
_refine_ls_structure_factor_coef Fsqd
_refine_ls_weighting_details
;
 Method= Modified Sheldrick 
 w=1/[\s^2^(F^2^) + ( 0.05P)^2^ + 4.37P] 
 ,where P=(max(Fo^2^,0) + 2Fc^2^)/3 
;
_refine_ls_weighting_scheme calc
_refine_ls_wR_factor_all 0.1340
_refine_ls_wR_factor_gt 0.1112
_refine_ls_wR_factor_ref 0.1340
_reflns_limit_h_max 24
_reflns_limit_h_min 0
_reflns_limit_k_max 23
_reflns_limit_k_min 0
_reflns_limit_l_max 12
_reflns_limit_l_min 0
_reflns_number_gt 2963
_reflns_number_total 4081
_reflns_threshold_expression I>2.0\s(I)
_oxford_diffrn_Wilson_B_factor 2.01
_oxford_diffrn_Wilson_scale 190.21
_oxford_refine_ls_r_factor_ref 0.0720
_oxford_refine_ls_scale 0.08242(3)
_oxford_reflns_number_all 4059
_oxford_reflns_threshold_expression_ref I>0.0\s(I)
_oxford_structure_analysis_title 'mo_12020_0ma in Pnma'
_cod_data_source_file ja303360v_si_003.cif
_cod_data_source_block 12020
_cod_original_cell_volume 4474.7(9)
_cod_original_sg_symbol_H-M 'P n m a '
_cod_original_formula_sum 'C46 H70 N2 O1 V1'
_cod_database_code 4118457

loop_
_symmetry_equiv_pos_as_xyz
x,y,z
-x,-y,-z
-x+1/2,y+1/2,z+1/2
x+1/2,-y+1/2,-z+1/2
x,-y+1/2,z
-x,y+1/2,-z
-x+1/2,-y,z+1/2
x+1/2,y,-z+1/2

loop_
_atom_site_label
_atom_site_type_symbol
_atom_site_fract_x
_atom_site_fract_y
_atom_site_fract_z
_atom_site_U_iso_or_equiv
_atom_site_occupancy
_atom_site_adp_type
_atom_site_refinement_flags_posn
_atom_site_refinement_flags_adp
V1 V 0.63147(3) 0.7500 0.61180(6) 0.0261 1.0000 Uani S T
O1 O 0.71982(10) 0.7500 0.6158(2) 0.0307 1.0000 Uani S T
N1 N 0.56168(8) 0.68043(9) 0.60193(17) 0.0232 1.0000 Uani . .
C1 C 0.58794(10) 0.61310(11) 0.6093(2) 0.0250 1.0000 Uani . .
C2 C 0.60768(12) 0.58009(12) 0.5021(2) 0.0323 1.0000 Uani . .
C3 C 0.63671(13) 0.51685(13) 0.5133(3) 0.0400 1.0000 Uani . .
C4 C 0.64551(13) 0.48691(13) 0.6260(3) 0.0413 1.0000 Uani . .
C5 C 0.62488(13) 0.51931(13) 0.7303(3) 0.0385 1.0000 Uani . .
C6 C 0.59586(12) 0.58279(12) 0.7255(2) 0.0312 1.0000 Uani . .
C7 C 0.59802(16) 0.61164(14) 0.3767(2) 0.0453 1.0000 Uani . .
C8 C 0.66148(19) 0.6345(2) 0.3212(3) 0.0735 1.0000 Uani . .
C9 C 0.56177(18) 0.56394(16) 0.2897(3) 0.0623 1.0000 Uani . .
C10 C 0.57371(14) 0.61769(14) 0.8420(2) 0.0418 1.0000 Uani . .
C11 C 0.63031(18) 0.64617(18) 0.9137(3) 0.0644 1.0000 Uani . .
C12 C 0.53318(15) 0.57102(16) 0.9233(3) 0.0511 1.0000 Uani . .
C13 C 0.49746(11) 0.68724(11) 0.5898(2) 0.0258 1.0000 Uani . .
C14 C 0.46796(16) 0.750000(7) 0.5829(3) 0.0287 1.0000 Uani S T
C15 C 0.45576(12) 0.62473(13) 0.5828(3) 0.0378 1.0000 Uani . .
C16 C 0.78519(15) 0.7500 0.6118(3) 0.0282 1.0000 Uani S T
C17 C 0.81846(11) 0.68809(13) 0.6103(2) 0.0321 1.0000 Uani . .
C18 C 0.88585(12) 0.68981(15) 0.6088(3) 0.0418 1.0000 Uani . .
C19 C 0.91913(17) 0.750000(7) 0.6084(4) 0.0446 1.0000 Uani S T
C20 C 0.78351(12) 0.62099(13) 0.6149(3) 0.0401 1.0000 Uani . .
C21 C 0.78892(17) 0.59057(18) 0.7419(4) 0.0762 1.0000 Uani . .
C22 C 0.80768(17) 0.57158(19) 0.5179(4) 0.0834 1.0000 Uani . .
C23 C 0.5048(4) 0.250000(10) 0.8045(7) 0.118(2) 1.0000 Uiso S .
C24 C 0.5630(4) 0.2880(4) 0.7717(9) 0.103(3) 0.5000 Uiso D .
C25 C 0.6181(4) 0.250000(10) 0.7237(9) 0.141(3) 1.0000 Uiso DS .
C26 C 0.6799(5) 0.2759(5) 0.6758(11) 0.123(4) 0.5000 Uiso . .
C27 C 0.7206(6) 0.226928(10) 0.6052(10) 0.150(5) 0.5000 Uiso . .
H31 H 0.6508 0.4939 0.4416 0.0480 1.0000 Uiso R .
H41 H 0.6657 0.4439 0.6316 0.0495 1.0000 Uiso R .
H51 H 0.6305 0.4979 0.8076 0.0462 1.0000 Uiso R .
H71 H 0.5721 0.6508 0.3874 0.0541 1.0000 Uiso R .
H81 H 0.6539 0.6540 0.2428 0.0882 1.0000 Uiso R .
H82 H 0.6809 0.6672 0.3733 0.0882 1.0000 Uiso R .
H83 H 0.6894 0.5967 0.3128 0.0882 1.0000 Uiso R .
H91 H 0.5566 0.5853 0.2122 0.0747 1.0000 Uiso R .
H92 H 0.5857 0.5233 0.2798 0.0747 1.0000 Uiso R .
H93 H 0.5207 0.5537 0.3231 0.0747 1.0000 Uiso R .
H101 H 0.5472 0.6547 0.8186 0.0503 1.0000 Uiso R .
H111 H 0.6150 0.6677 0.9860 0.0772 1.0000 Uiso R .
H112 H 0.6526 0.6782 0.8645 0.0772 1.0000 Uiso R .
H113 H 0.6587 0.6104 0.9354 0.0772 1.0000 Uiso R .
H121 H 0.5203 0.5948 0.9950 0.0613 1.0000 Uiso R .
H122 H 0.5580 0.5326 0.9459 0.0613 1.0000 Uiso R .
H123 H 0.4961 0.5567 0.8794 0.0613 1.0000 Uiso R .
H141 H 0.4226 0.7500 0.5722 0.0344 1.0000 Uiso RS .
H151 H 0.4119 0.6377 0.5744 0.0455 1.0000 Uiso R .
H152 H 0.4609 0.5989 0.6557 0.0455 1.0000 Uiso R .
H153 H 0.4682 0.5982 0.5141 0.0455 1.0000 Uiso R .
H181 H 0.9091 0.6484 0.6082 0.0501 1.0000 Uiso R .
H191 H 0.9649 0.7500 0.6076 0.0536 1.0000 Uiso RS .
H201 H 0.7392 0.6294 0.5993 0.0481 1.0000 Uiso R .
H211 H 0.7668 0.5485 0.7439 0.0913 1.0000 Uiso R .
H212 H 0.8330 0.5836 0.7613 0.0913 1.0000 Uiso R .
H213 H 0.7703 0.6205 0.8002 0.0913 1.0000 Uiso R .
H221 H 0.7845 0.5303 0.5241 0.1005 1.0000 Uiso R .
H222 H 0.8523 0.5632 0.5303 0.1005 1.0000 Uiso R .
H223 H 0.8013 0.5905 0.4387 0.1005 1.0000 Uiso R .
H241 H 0.5778 0.3115 0.8422 0.1207 0.5000 Uiso R .
H242 H 0.5521 0.3197 0.7094 0.1207 0.5000 Uiso R .
H251 H 0.6298 0.2215 0.7903 0.1670 0.5000 Uiso R .
H252 H 0.6004 0.2233 0.6596 0.1670 0.5000 Uiso R .
H261 H 0.7042 0.2919 0.7437 0.1495 0.5000 Uiso R .
H262 H 0.6699 0.3127 0.6230 0.1495 0.5000 Uiso R .
H271 H 0.7581 0.2500 0.5800 0.1846 1.0000 Uiso RS .
H272 H 0.7326 0.1899 0.6558 0.1846 0.5000 Uiso R .
H273 H 0.6983 0.2106 0.5351 0.1846 0.5000 Uiso R .
H231 H 0.4741 0.2821 0.8325 0.1420 0.5000 Uiso R .
H232 H 0.5137 0.2185 0.8682 0.1420 0.5000 Uiso R .
H233 H 0.4880 0.2267 0.7354 0.1420 0.5000 Uiso R .

loop_
_atom_site_aniso_label
_atom_site_aniso_U_11
_atom_site_aniso_U_22
_atom_site_aniso_U_33
_atom_site_aniso_U_23
_atom_site_aniso_U_13
_atom_site_aniso_U_12
V1 0.0213(3) 0.0172(3) 0.0400(4) 0.0000 -0.0028(3) 0.0000
O1 0.0225(11) 0.0241(12) 0.0456(15) 0.0000 -0.0016(11) 0.0000
N1 0.0262(10) 0.0174(9) 0.0261(11) 0.0015(8) -0.0035(8) -0.0004(8)
C1 0.0250(12) 0.0174(11) 0.0327(14) 0.0012(11) -0.0018(10) -0.0040(9)
C2 0.0388(14) 0.0234(13) 0.0348(15) -0.0042(11) 0.0001(11) -0.0063(11)
C3 0.0481(16) 0.0241(13) 0.0479(18) -0.0116(12) 0.0019(13) 0.0007(12)
C4 0.0459(16) 0.0199(12) 0.058(2) -0.0005(13) -0.0072(14) 0.0049(11)
C5 0.0470(16) 0.0265(13) 0.0419(17) 0.0054(12) -0.0083(13) 0.0036(12)
C6 0.0352(13) 0.0251(13) 0.0334(15) 0.0034(11) -0.0055(11) -0.0002(11)
C7 0.075(2) 0.0320(14) 0.0288(15) -0.0016(12) 0.0022(14) 0.0034(14)
C8 0.107(3) 0.070(2) 0.043(2) 0.0080(18) 0.017(2) -0.017(2)
C9 0.096(3) 0.053(2) 0.0373(18) -0.0095(16) -0.0150(17) 0.0056(19)
C10 0.0602(18) 0.0340(15) 0.0312(15) 0.0054(12) -0.0024(13) 0.0115(13)
C11 0.095(3) 0.058(2) 0.0404(19) -0.0094(16) -0.0034(18) -0.015(2)
C12 0.0586(19) 0.0555(19) 0.0391(17) 0.0124(15) 0.0036(14) 0.0103(16)
C13 0.0282(12) 0.0248(13) 0.0244(13) 0.0003(10) -0.0020(10) -0.0043(10)
C14 0.0225(17) 0.0325(19) 0.031(2) 0.0000 -0.0044(14) 0.0000
C15 0.0310(13) 0.0319(14) 0.0506(18) 0.0046(13) -0.0043(12) -0.0078(11)
C16 0.0202(16) 0.038(2) 0.0267(18) 0.0000 -0.0013(15) 0.0000
C17 0.0264(12) 0.0384(15) 0.0315(14) -0.0012(12) -0.0008(11) 0.0026(11)
C18 0.0294(13) 0.0490(17) 0.0469(17) -0.0022(15) -0.0004(12) 0.0089(12)
C19 0.0200(18) 0.059(3) 0.055(3) 0.0000 0.0014(18) 0.0000
C20 0.0273(13) 0.0321(14) 0.0608(19) -0.0038(14) -0.0051(13) 0.0070(11)
C21 0.062(2) 0.070(2) 0.096(3) 0.038(2) -0.030(2) -0.0257(19)
C22 0.057(2) 0.060(2) 0.133(4) -0.048(2) 0.014(2) 0.0019(18)

loop_
_atom_type_symbol
_atom_type_scat_dispersion_real
_atom_type_scat_dispersion_imag
_atom_type_scat_Cromer_Mann_a1
_atom_type_scat_Cromer_Mann_b1
_atom_type_scat_Cromer_Mann_a2
_atom_type_scat_Cromer_Mann_b2
_atom_type_scat_Cromer_Mann_a3
_atom_type_scat_Cromer_Mann_b3
_atom_type_scat_Cromer_Mann_a4
_atom_type_scat_Cromer_Mann_b4
_atom_type_scat_Cromer_Mann_c
_atom_type_scat_source
C 0.0033 0.0016 2.3100 20.8439 1.0200 10.2075 1.5886 0.5687 0.8650 51.6512 0.2156 'International Tables Vol C 4.2.6.8 and 6.1.1.4'
H 0.0000 0.0000 0.4930 10.5109 0.3229 26.1257 0.1402 3.1424 0.0408 57.7998 0.0030 'International Tables Vol C 4.2.6.8 and 6.1.1.4'
N 0.0061 0.0033 12.2126 0.0057 3.1322 9.8933 2.0125 28.9975 1.1663 0.5826 -11.5290 'International Tables Vol C 4.2.6.8 and 6.1.1.4'
O 0.0106 0.0060 3.0485 13.2771 2.2868 5.7011 1.5463 0.3239 0.8670 32.9089 0.2508 'International Tables Vol C 4.2.6.8 and 6.1.1.4'
V 0.3005 0.5294 10.2971 6.8657 7.3511 0.4385 2.0703 26.8938 2.0571 102.4780 1.2199 'International Tables Vol C 4.2.6.8 and 6.1.1.4'

loop_
_geom_angle_atom_site_label_1
_geom_angle_site_symmetry_1
_geom_angle_atom_site_label_2
_geom_angle_atom_site_label_3
_geom_angle_site_symmetry_3
_geom_angle
_geom_angle_publ_flag
N1 5_565 V1 O1 . 136.51(5) yes
N1 5_565 V1 N1 . 86.82(10) yes
O1 . V1 N1 . 136.51(5) yes
V1 . O1 C16 . 176.8(2) yes
V1 . N1 C1 . 110.95(13) yes
V1 . N1 C13 . 130.84(15) yes
C1 . N1 C13 . 118.20(18) yes
N1 . C1 C2 . 119.6(2) yes
N1 . C1 C6 . 119.1(2) yes
C2 . C1 C6 . 121.2(2) yes
C1 . C2 C3 . 118.1(2) yes
C1 . C2 C7 . 121.5(2) yes
C3 . C2 C7 . 120.3(2) yes
C2 . C3 C4 . 121.5(2) yes
C2 . C3 H31 . 119.3 no
C4 . C3 H31 . 119.3 no
C3 . C4 C5 . 119.8(2) yes
C3 . C4 H41 . 120.1 no
C5 . C4 H41 . 120.1 no
C4 . C5 C6 . 121.5(3) yes
C4 . C5 H51 . 119.2 no
C6 . C5 H51 . 119.2 no
C1 . C6 C5 . 117.9(2) yes
C1 . C6 C10 . 121.6(2) yes
C5 . C6 C10 . 120.6(2) yes
C2 . C7 C8 . 111.5(3) yes
C2 . C7 C9 . 111.7(2) yes
C8 . C7 C9 . 111.2(3) yes
C2 . C7 H71 . 107.4 no
C8 . C7 H71 . 107.4 no
C9 . C7 H71 . 107.4 no
C7 . C8 H81 . 109.5 no
C7 . C8 H82 . 109.4 no
H81 . C8 H82 . 109.5 no
C7 . C8 H83 . 109.5 no
H81 . C8 H83 . 109.5 no
H82 . C8 H83 . 109.5 no
C7 . C9 H91 . 109.4 no
C7 . C9 H92 . 109.4 no
H91 . C9 H92 . 109.5 no
C7 . C9 H93 . 109.5 no
H91 . C9 H93 . 109.5 no
H92 . C9 H93 . 109.5 no
C6 . C10 C11 . 111.4(2) yes
C6 . C10 C12 . 112.2(2) yes
C11 . C10 C12 . 110.5(2) yes
C6 . C10 H101 . 107.5 no
C11 . C10 H101 . 107.5 no
C12 . C10 H101 . 107.5 no
C10 . C11 H111 . 109.5 no
C10 . C11 H112 . 109.4 no
H111 . C11 H112 . 109.5 no
C10 . C11 H113 . 109.4 no
H111 . C11 H113 . 109.5 no
H112 . C11 H113 . 109.5 no
C10 . C12 H121 . 109.5 no
C10 . C12 H122 . 109.5 no
H121 . C12 H122 . 109.5 no
C10 . C12 H123 . 109.5 no
H121 . C12 H123 . 109.5 no
H122 . C12 H123 . 109.5 no
N1 . C13 C14 . 122.2(2) yes
N1 . C13 C15 . 119.4(2) yes
C14 . C13 C15 . 118.4(2) yes
C13 . C14 C13 5_565 127.1(3) yes
C13 . C14 H141 . 116.5 no
C13 5_565 C14 H141 . 116.5 no
C13 . C15 H151 . 109.4 no
C13 . C15 H152 . 109.5 no
H151 . C15 H152 . 109.5 no
C13 . C15 H153 . 109.5 no
H151 . C15 H153 . 109.5 no
H152 . C15 H153 . 109.5 no
C17 5_565 C16 O1 . 119.46(15) yes
C17 5_565 C16 C17 . 121.1(3) yes
O1 . C16 C17 . 119.46(15) yes
C16 . C17 C18 . 118.1(2) yes
C16 . C17 C20 . 121.8(2) yes
C18 . C17 C20 . 120.1(2) yes
C17 . C18 C19 . 121.5(3) yes
C17 . C18 H181 . 119.2 no
C19 . C18 H181 . 119.2 no
C18 5_565 C19 C18 . 119.7(3) yes
C18 5_565 C19 H191 . 120.2 no
C18 . C19 H191 . 120.2 no
C17 . C20 C21 . 110.0(2) yes
C17 . C20 C22 . 112.4(2) yes
C21 . C20 C22 . 110.9(3) yes
C17 . C20 H201 . 107.8 no
C21 . C20 H201 . 107.8 no
C22 . C20 H201 . 107.8 no
C20 . C21 H211 . 109.4 no
C20 . C21 H212 . 109.4 no
H211 . C21 H212 . 109.5 no
C20 . C21 H213 . 109.6 no
H211 . C21 H213 . 109.5 no
H212 . C21 H213 . 109.5 no
C20 . C22 H221 . 109.5 no
C20 . C22 H222 . 109.5 no
H221 . C22 H222 . 109.5 no
C20 . C22 H223 . 109.4 no
H221 . C22 H223 . 109.5 no
H222 . C22 H223 . 109.5 no
C24 5_555 C23 H232 5_555 110.7 no
C24 5_555 C23 H233 5_555 110.9 no
H232 5_555 C23 H233 5_555 109.5 no
C24 5_555 C23 H231 5_555 106.7 no
H232 5_555 C23 H231 5_555 109.5 no
H233 5_555 C23 H231 5_555 109.5 no
C24 5_555 C23 C24 . 61.6(7) yes
H232 5_555 C23 C24 . 71.5 no
H233 5_555 C23 C24 . 81.9 no
H231 5_555 C23 C24 . 166.7 no
C24 5_555 C23 H231 . 166.7 no
H232 5_555 C23 H231 . 57.2 no
H233 5_555 C23 H231 . 71.6 no
H231 5_555 C23 H231 . 83.9 no
C24 . C23 H231 . 106.7 no
C24 5_555 C23 H232 . 71.5 no
H232 5_555 C23 H232 . 81.8 no
H233 5_555 C23 H232 . 165.6 no
H231 5_555 C23 H232 . 57.2 no
C24 . C23 H232 . 110.7 no
C24 5_555 C23 H233 . 81.9 no
H232 5_555 C23 H233 . 165.6 no
H233 5_555 C23 H233 . 58.1 no
H231 5_555 C23 H233 . 71.6 no
C24 . C23 H233 . 110.9 no
H231 . C23 H232 . 109.5 no
H231 . C23 H233 . 109.5 no
H232 . C23 H233 . 109.5 no
C24 5_555 C24 C23 . 59.2(4) yes
C24 5_555 C24 C25 . 59.2(4) yes
C23 . C24 C25 . 117.9(7) yes
C24 5_555 C24 H241 . 119.3 no
C23 . C24 H241 . 108.6 no
C25 . C24 H241 . 106.7 no
C24 5_555 C24 H242 . 131.2 no
C23 . C24 H242 . 108.5 no
C25 . C24 H242 . 105.6 no
H241 . C24 H242 . 109.5 no
C26 5_555 C25 C24 . 169.2(6) yes
C26 5_555 C25 C24 5_555 128.8(5) yes
C26 5_555 C25 H251 5_555 104.7 no
C24 . C25 H251 5_555 67.9 no
C24 5_555 C25 H251 5_555 103.4 no
C26 5_555 C25 H252 5_555 105.6 no
C24 . C25 H252 5_555 71.0 no
C24 5_555 C25 H252 5_555 104.2 no
H251 5_555 C25 H252 5_555 109.4 no
C24 . C25 C26 . 128.8(5) yes
C24 5_555 C25 C26 . 169.2(6) yes
H251 5_555 C25 C26 . 80.9 no
H252 5_555 C25 C26 . 83.3 no
C26 5_555 C25 H251 . 80.9 no
C24 . C25 H251 . 103.4 no
C24 5_555 C25 H251 . 67.9 no
H251 5_555 C25 H251 . 72.7 no
H252 5_555 C25 H251 . 172.1 no
C26 5_555 C25 H252 . 83.3 no
C24 . C25 H252 . 104.2 no
C24 5_555 C25 H252 . 71.0 no
H251 5_555 C25 H252 . 172.1 no
H252 5_555 C25 H252 . 67.5 no
C26 . C25 H251 . 104.7 no
C26 . C25 H252 . 105.6 no
H251 . C25 H252 . 109.4 no
C25 . C26 C27 5_555 149.6(11) yes
H272 5_555 C26 C27 5_555 45.0 no
C25 . C26 C27 . 116.6(8) yes
H272 5_555 C26 C27 . 77.0 no
C25 . C26 H261 . 107.5 no
H272 5_555 C26 H261 . 60.8 no
C27 5_555 C26 H261 . 98.5 no
C26 5_555 C26 H261 . 109.4 no
C27 . C26 H261 . 108.4 no
C25 . C26 H262 . 106.9 no
H272 5_555 C26 H262 . 71.7 no
C27 5_555 C26 H262 . 78.0 no
C26 5_555 C26 H262 . 139.9 no
C27 . C26 H262 . 107.8 no
H261 . C26 H262 . 109.5 no
C26 5_555 C27 C27 5_555 92.8(5) yes
C26 . C27 H271 . 107.7 no
C26 5_555 C27 H271 . 146.1 no
C27 5_555 C27 H271 . 61.1 no
C26 . C27 H272 . 110.4 no
C26 5_555 C27 H272 . 76.5 no
C27 5_555 C27 H272 . 140.5 no
H271 . C27 H272 . 109.0 no
C26 . C27 H273 . 110.9 no
C26 5_555 C27 H273 . 99.4 no
C27 5_555 C27 H273 . 109.8 no
H271 . C27 H273 . 109.3 no
H272 . C27 H273 . 109.5 no
C27 5_555 H271 C27 . 57.8 no
C27 . H272 C26 5_555 58.5 no

loop_
_geom_bond_atom_site_label_1
_geom_bond_atom_site_label_2
_geom_bond_site_symmetry_2
_geom_bond_distance
_geom_bond_publ_flag
V1 N1 5_565 2.0004(18) yes
V1 O1 . 1.835(2) yes
V1 N1 . 2.0004(18) yes
O1 C16 . 1.358(4) yes
N1 C1 . 1.440(3) yes
N1 C13 . 1.347(3) yes
C1 C2 . 1.400(3) yes
C1 C6 . 1.410(3) yes
C2 C3 . 1.393(4) yes
C2 C7 . 1.517(4) yes
C3 C4 . 1.376(4) yes
C3 H31 . 0.950 no
C4 C5 . 1.374(4) yes
C4 H41 . 0.950 no
C5 C6 . 1.393(3) yes
C5 H51 . 0.950 no
C6 C10 . 1.517(4) yes
C7 C8 . 1.519(5) yes
C7 C9 . 1.535(4) yes
C7 H71 . 0.950 no
C8 H81 . 0.950 no
C8 H82 . 0.950 no
C8 H83 . 0.950 no
C9 H91 . 0.950 no
C9 H92 . 0.950 no
C9 H93 . 0.950 no
C10 C11 . 1.520(4) yes
C10 C12 . 1.531(4) yes
C10 H101 . 0.950 no
C11 H111 . 0.950 no
C11 H112 . 0.950 no
C11 H113 . 0.950 no
C12 H121 . 0.950 no
C12 H122 . 0.950 no
C12 H123 . 0.950 no
C13 C14 . 1.385(3) yes
C13 C15 . 1.510(3) yes
C14 H141 . 0.950 no
C15 H151 . 0.950 no
C15 H152 . 0.950 no
C15 H153 . 0.950 no
C16 C17 5_565 1.405(3) yes
C16 C17 . 1.405(3) yes
C17 C18 . 1.400(3) yes
C17 C20 . 1.512(3) yes
C18 C19 . 1.376(3) yes
C18 H181 . 0.950 no
C19 H191 . 0.950 no
C20 C21 . 1.514(4) yes
C20 C22 . 1.525(4) yes
C20 H201 . 0.950 no
C21 H211 . 0.950 no
C21 H212 . 0.950 no
C21 H213 . 0.950 no
C22 H221 . 0.950 no
C22 H222 . 0.950 no
C22 H223 . 0.950 no
C23 C24 5_555 1.467(9) yes
C23 H232 5_555 0.950 no
C23 H233 5_555 0.950 no
C23 H231 5_555 0.950 no
C23 C24 . 1.467(9) yes
C23 H231 . 0.950 no
C23 H232 . 0.950 no
C23 H233 . 0.950 no
C24 C25 . 1.466(6) yes
C24 H241 . 0.950 no
C24 H242 . 0.950 no
C25 C26 5_555 1.476(11) yes
C25 H251 5_555 0.951 no
C25 H252 5_555 0.951 no
C25 C26 . 1.476(11) yes
C25 H251 . 0.951 no
C25 H252 . 0.951 no
C26 C27 . 1.498(11) yes
C26 H261 . 0.950 no
C26 H262 . 0.950 no
C27 H271 . 0.944 no
C27 H272 . 0.950 no
C27 H273 . 0.950 no

loop_
_geom_torsion_atom_site_label_1
_geom_torsion_atom_site_label_2
_geom_torsion_atom_site_label_3
_geom_torsion_atom_site_label_4
_geom_torsion
_geom_torsion_publ_flag
O1 V1 N1 C1 5.9(2) no
O1 V1 N1 C13 -173.94(19) no
V1 N1 C1 C2 -88.3(2) no
V1 N1 C1 C6 89.0(2) no
C13 N1 C1 C2 91.5(3) no
C13 N1 C1 C6 -91.2(3) no
V1 N1 C13 C14 -0.7(3) no
V1 N1 C13 C15 179.05(18) no
C1 N1 C13 C14 179.5(2) no
C1 N1 C13 C15 -0.8(3) no
N1 C1 C2 C3 175.9(2) no
N1 C1 C2 C7 -4.2(3) no
C6 C1 C2 C3 -1.3(3) no
C6 C1 C2 C7 178.7(2) no
N1 C1 C6 C5 -176.3(2) no
N1 C1 C6 C10 3.7(3) no
C2 C1 C6 C5 1.0(3) no
C2 C1 C6 C10 -179.1(2) no
C1 C2 C3 C4 0.5(4) no
C7 C2 C3 C4 -179.4(3) no
C1 C2 C7 C8 108.9(3) no
C1 C2 C7 C9 -126.0(3) no
C3 C2 C7 C8 -71.2(3) no
C3 C2 C7 C9 54.0(4) no
C2 C3 C4 C5 0.6(4) no
C3 C4 C5 C6 -1.0(4) no
C4 C5 C6 C1 0.2(4) no
C4 C5 C6 C10 -179.8(3) no
C1 C6 C10 C11 -104.9(3) no
C1 C6 C10 C12 130.6(3) no
C5 C6 C10 C11 75.1(3) no
C5 C6 C10 C12 -49.4(3) no
O1 C16 C17 C18 -178.7(3) no
O1 C16 C17 C20 -0.9(4) no
C16 C17 C18 C19 -0.2(5) no
C20 C17 C18 C19 -178.0(3) no
C16 C17 C20 C21 -103.8(3) no
C16 C17 C20 C22 132.1(3) no
C18 C17 C20 C21 73.9(3) no
C18 C17 C20 C22 -50.2(4) no
C23 C24 C25 C26 175.1(9) no
C24 C25 C26 C27 -165.6(10) no
